data_4134352
loop_
_publ_author_name
'Schmitt, Tanja'
'Bourelle, Sean'
'Tye, Nathaniel'
'Soavi, Giancarlo'
'Bond, Andrew D.'
'Feldmann, Sascha'
'Traore, Boubacar'
'Katan, Claudine'
'Even, Jacky'
'Dutton, Si\^an E'
'Deschler, Felix'

_publ_section_title
;
 Control of crystal symmetry breaking with halogen substituted
 benzylammonium in layered hybrid metal-halide perovskites.
;
_journal_name_full 'Journal of the American Chemical Society'
_journal_paper_doi 10.1021/jacs.9b11809
_journal_year 2020
_chemical_formula_moiety '2(C7 H9 F N +), I4 Pb 2-'
_chemical_formula_sum 'C14 H18 F2 I4 N2 Pb'
_chemical_formula_weight 967.09
_space_group_crystal_system monoclinic
_space_group_IT_number 14
_space_group_name_Hall '-P 2yn'
_space_group_name_H-M_alt 'P 1 21/n 1'
_atom_sites_solution_hydrogens geom
_atom_sites_solution_primary dual
_atom_sites_solution_secondary difmap
_audit_creation_method SHELXL-2018/1
_cell_angle_alpha 90
_cell_angle_beta 97.7423(9)
_cell_angle_gamma 90
_cell_formula_units_Z 4
_cell_length_a 8.7325(2)
_cell_length_b 9.2819(2)
_cell_length_c 27.7240(6)
_cell_measurement_reflns_used 12214
_cell_measurement_temperature 180(2)
_cell_measurement_theta_max 27.48
_cell_measurement_theta_min 1.00
_cell_volume 2226.66(9)
_computing_cell_refinement 'HKL Scalepack (Otwinowski & Minor, 1997)'
_computing_data_collection 'COLLECT (Nonius, 1999)'
_computing_data_reduction 'HKL Denzo and Scalepack (Otwinowski & Minor, 1997)'
_computing_molecular_graphics 'Mercury (Macrae et al., 2008)'
_computing_publication_material SHELXL
_computing_structure_refinement 'SHELXL (Sheldrick, 2015)'
_computing_structure_solution 'SHELXT (Sheldrick, 2015)'
_diffrn_ambient_temperature 180(2)
_diffrn_measured_fraction_theta_full 0.994
_diffrn_measured_fraction_theta_max 0.964
_diffrn_measurement_device_type 'Nonius KappaCCD'
_diffrn_measurement_method '\w and \f-scans'
_diffrn_radiation_type MoK\a
_diffrn_radiation_wavelength 0.71073
_diffrn_reflns_av_R_equivalents 0.0738
_diffrn_reflns_av_unetI/netI 0.0854
_diffrn_reflns_Laue_measured_fraction_full 0.994
_diffrn_reflns_Laue_measured_fraction_max 0.964
_diffrn_reflns_limit_h_max 11
_diffrn_reflns_limit_h_min -11
_diffrn_reflns_limit_k_max 11
_diffrn_reflns_limit_k_min -11
_diffrn_reflns_limit_l_max 35
_diffrn_reflns_limit_l_min -28
_diffrn_reflns_number 14729
_diffrn_reflns_point_group_measured_fraction_full 0.994
_diffrn_reflns_point_group_measured_fraction_max 0.964
_diffrn_reflns_theta_full 25.242
_diffrn_reflns_theta_max 27.469
_diffrn_reflns_theta_min 3.675
_diffrn_source 'fine-focus sealed tube'
_exptl_absorpt_coefficient_mu 13.138
_exptl_absorpt_correction_T_max 0.374
_exptl_absorpt_correction_T_min 0.283
_exptl_absorpt_correction_type multi-scan
_exptl_absorpt_process_details 'SORTAV (Blessing, 1995)'
_exptl_crystal_colour orange
_exptl_crystal_density_diffrn 2.885
_exptl_crystal_description block
_exptl_crystal_F_000 1712
_exptl_crystal_size_max 0.050
_exptl_crystal_size_mid 0.050
_exptl_crystal_size_min 0.050
_refine_diff_density_max 1.312
_refine_diff_density_min -2.030
_refine_diff_density_rms 0.339
_refine_ls_extinction_method none
_refine_ls_goodness_of_fit_ref 0.996
_refine_ls_hydrogen_treatment constr
_refine_ls_matrix_type full
_refine_ls_number_parameters 210
_refine_ls_number_reflns 4911
_refine_ls_number_restraints 0
_refine_ls_restrained_S_all 0.996
_refine_ls_R_factor_all 0.0930
_refine_ls_R_factor_gt 0.0472
_refine_ls_shift/su_max 0.000
_refine_ls_shift/su_mean 0.000
_refine_ls_structure_factor_coef Fsqd
_refine_ls_weighting_details 'w=1/[\s^2^(Fo^2^)+(0.0406P)^2^] where P=(Fo^2^+2Fc^2^)/3'
_refine_ls_weighting_scheme calc
_refine_ls_wR_factor_gt 0.0903
_refine_ls_wR_factor_ref 0.1044
_reflns_Friedel_coverage 0.000
_reflns_number_gt 3062
_reflns_number_total 4911
_reflns_threshold_expression 'I > 2\s(I)'
_cod_data_source_file ja9b11809_si_003.cif
_cod_data_source_block fluorobenzylammonium_180K
_cod_original_sg_symbol_H-M 'P 21/n'
_cod_database_code 4134352
_cambridge_user_name 'Tanja Schmitt'
_cambridge_user_crsid trs49
_cambridge_supervisor_name 'Sian Dutton'
_cambridge_supervisor_crsid sed33
_cambridge_crystallographer_name 'Andrew Bond'
_cambridge_crystallographer_crsid adb29
_cambridge_data_id AB_K3_0011
_shelx_space_group_comment
;
The symmetry employed for this shelxl refinement is uniquely defined
by the following loop, which should always be used as a source of
symmetry information in preference to the above space-group names.
They are only intended as comments.
;
_shelx_estimated_absorpt_t_min 0.560
_shelx_estimated_absorpt_t_max 0.560

loop_
_space_group_symop_operation_xyz
'x, y, z'
'-x+1/2, y+1/2, -z+1/2'
'-x, -y, -z'
'x-1/2, -y-1/2, z-1/2'

loop_
_atom_site_label
_atom_site_type_symbol
_atom_site_fract_x
_atom_site_fract_y
_atom_site_fract_z
_atom_site_U_iso_or_equiv
_atom_site_adp_type
_atom_site_occupancy
_atom_site_site_symmetry_order
_atom_site_calc_flag
_atom_site_refinement_flags_posn
_atom_site_refinement_flags_adp
_atom_site_refinement_flags_occupancy
_atom_site_disorder_assembly
_atom_site_disorder_group
Pb1 Pb 0.49691(4) 0.53563(5) 0.24931(2) 0.02243(12) Uani 1 1 d . . . . .
I1 I 0.41971(7) 0.58055(9) 0.13272(2) 0.02988(19) Uani 1 1 d . . . . .
I2 I 0.55939(7) 0.49878(9) 0.36186(2) 0.0318(2) Uani 1 1 d . . . . .
I3 I 0.20043(7) 0.32830(9) 0.24263(2) 0.0306(2) Uani 1 1 d . . . . .
I4 I 0.79878(7) 0.74336(8) 0.25683(2) 0.0286(2) Uani 1 1 d . . . . .
F1 F 0.8511(6) 0.3309(8) 0.4414(2) 0.0442(18) Uani 1 1 d . . . . .
N1 N 1.0365(8) 0.5551(10) 0.6568(3) 0.029(2) Uani 1 1 d . . . . .
H1A H 1.126452 0.518240 0.648976 0.043 Uiso 1 1 calc R U . . .
H1B H 1.044888 0.568431 0.689591 0.043 Uiso 1 1 calc R U . . .
H1C H 1.016642 0.641034 0.641440 0.043 Uiso 1 1 calc R U . . .
C1 C 0.8637(11) 0.3594(14) 0.4895(4) 0.032(3) Uani 1 1 d . . . . .
C2 C 0.7896(11) 0.4768(13) 0.5051(3) 0.027(3) Uani 1 1 d . . . . .
H2A H 0.728640 0.536745 0.482237 0.033 Uiso 1 1 calc R U . . .
C3 C 0.8040(11) 0.5077(14) 0.5545(4) 0.036(3) Uani 1 1 d . . . . .
H3A H 0.753202 0.589284 0.565561 0.044 Uiso 1 1 calc R U . . .
C4 C 0.8926(11) 0.4194(14) 0.5876(4) 0.030(3) Uani 1 1 d . . . . .
C5 C 0.9637(12) 0.3023(15) 0.5704(4) 0.043(3) Uani 1 1 d . . . . .
H5A H 1.024212 0.241098 0.592865 0.051 Uiso 1 1 calc R U . . .
C6 C 0.9505(11) 0.2702(14) 0.5212(4) 0.036(3) Uani 1 1 d . . . . .
H6A H 1.000494 0.188396 0.509903 0.043 Uiso 1 1 calc R U . . .
C7 C 0.9056(12) 0.4513(14) 0.6409(4) 0.034(3) Uani 1 1 d . . . . .
H7A H 0.923597 0.360336 0.659506 0.041 Uiso 1 1 calc R U . . .
H7B H 0.807241 0.493238 0.648379 0.041 Uiso 1 1 calc R U . . .
F2 F 0.5672(7) 0.7808(9) 0.5409(2) 0.056(2) Uani 1 1 d . . . . .
N2 N 0.4828(8) 1.1243(11) 0.3435(3) 0.037(3) Uani 1 1 d . . . . .
H2B H 0.391776 1.088307 0.350725 0.056 Uiso 1 1 calc R U . . .
H2C H 0.474759 1.142310 0.310940 0.056 Uiso 1 1 calc R U . . .
H2D H 0.505316 1.207604 0.360239 0.056 Uiso 1 1 calc R U . . .
C8 C 0.5789(12) 0.8352(15) 0.4963(4) 0.039(3) Uani 1 1 d . . . . .
C9 C 0.4701(11) 0.7972(13) 0.4584(4) 0.031(3) Uani 1 1 d . . . . .
H9A H 0.389219 0.731627 0.462377 0.037 Uiso 1 1 calc R U . . .
C10 C 0.4839(11) 0.8601(13) 0.4133(4) 0.031(3) Uani 1 1 d . . . . .
H10A H 0.407779 0.838404 0.386513 0.038 Uiso 1 1 calc R U . . .
C11 C 0.5991(10) 0.9492(12) 0.4062(3) 0.025(3) Uani 1 1 d . . . . .
C12 C 0.7079(11) 0.9887(14) 0.4459(4) 0.034(3) Uani 1 1 d . . . . .
H12A H 0.786840 1.056306 0.441894 0.041 Uiso 1 1 calc R U . . .
C13 C 0.6987(12) 0.9272(15) 0.4918(4) 0.042(3) Uani 1 1 d . . . . .
H13A H 0.773672 0.948819 0.518984 0.050 Uiso 1 1 calc R U . . .
C14 C 0.6080(11) 1.0178(13) 0.3572(4) 0.032(3) Uani 1 1 d . . . . .
H14A H 0.709235 1.066437 0.358044 0.038 Uiso 1 1 calc R U . . .
H14B H 0.601821 0.941538 0.332090 0.038 Uiso 1 1 calc R U . . .

loop_
_atom_site_aniso_label
_atom_site_aniso_U_11
_atom_site_aniso_U_22
_atom_site_aniso_U_33
_atom_site_aniso_U_23
_atom_site_aniso_U_13
_atom_site_aniso_U_12
Pb1 0.0187(2) 0.0255(3) 0.0232(2) 0.00074(17) 0.00323(14) 0.00001(16)
I1 0.0280(3) 0.0389(5) 0.0231(4) -0.0041(3) 0.0048(3) -0.0021(3)
I2 0.0294(4) 0.0435(6) 0.0228(4) -0.0019(3) 0.0044(3) 0.0033(4)
I3 0.0245(3) 0.0346(5) 0.0326(4) 0.0032(3) 0.0035(3) -0.0099(3)
I4 0.0223(3) 0.0307(5) 0.0330(4) 0.0027(3) 0.0052(3) -0.0068(3)
F1 0.048(4) 0.058(6) 0.029(3) -0.009(3) 0.012(3) 0.003(4)
N1 0.025(4) 0.038(7) 0.022(4) 0.000(4) -0.002(3) 0.012(4)
C1 0.023(5) 0.049(9) 0.024(6) -0.006(6) 0.002(4) -0.009(5)
C2 0.026(5) 0.038(8) 0.017(5) 0.007(5) 0.002(4) -0.006(5)
C3 0.032(6) 0.032(8) 0.046(7) 0.006(6) 0.006(5) -0.004(5)
C4 0.025(5) 0.036(8) 0.029(6) 0.002(5) 0.004(4) -0.007(5)
C5 0.029(6) 0.054(10) 0.040(7) 0.017(7) -0.010(5) 0.001(6)
C6 0.028(6) 0.038(9) 0.042(7) -0.004(6) 0.008(5) 0.019(5)
C7 0.034(6) 0.038(9) 0.030(6) 0.009(5) 0.000(5) -0.010(5)
F2 0.063(4) 0.063(6) 0.048(4) 0.018(4) 0.024(4) 0.025(4)
N2 0.024(4) 0.043(8) 0.044(6) 0.009(5) 0.001(4) -0.004(4)
C8 0.035(6) 0.047(9) 0.039(7) 0.026(6) 0.021(5) 0.015(6)
C9 0.021(5) 0.027(7) 0.043(7) -0.002(6) 0.001(5) 0.003(5)
C10 0.035(6) 0.030(8) 0.030(6) -0.009(5) 0.005(5) -0.004(5)
C11 0.021(5) 0.029(7) 0.024(6) 0.000(5) 0.002(4) 0.005(5)
C12 0.023(5) 0.041(9) 0.037(7) 0.001(6) -0.004(5) 0.004(5)
C13 0.036(6) 0.053(10) 0.034(7) -0.004(6) -0.002(5) 0.025(6)
C14 0.033(6) 0.038(8) 0.025(6) -0.005(5) 0.007(5) 0.004(5)

loop_
_atom_type_symbol
_atom_type_description
_atom_type_scat_dispersion_real
_atom_type_scat_dispersion_imag
_atom_type_scat_source
C C 0.0033 0.0016 'International Tables Vol C Tables 4.2.6.8 and 6.1.1.4'
H H 0.0000 0.0000 'International Tables Vol C Tables 4.2.6.8 and 6.1.1.4'
N N 0.0061 0.0033 'International Tables Vol C Tables 4.2.6.8 and 6.1.1.4'
F F 0.0171 0.0103 'International Tables Vol C Tables 4.2.6.8 and 6.1.1.4'
I I -0.4742 1.8119 'International Tables Vol C Tables 4.2.6.8 and 6.1.1.4'
Pb Pb -3.3944 10.1111 'International Tables Vol C Tables 4.2.6.8 and 6.1.1.4'

loop_
_geom_angle_atom_site_label_1
_geom_angle_atom_site_label_2
_geom_angle_atom_site_label_3
_geom_angle
_geom_angle_site_symmetry_1
_geom_angle_site_symmetry_3
_geom_angle_publ_flag
I2 Pb1 I3 91.32(2) . . ?
I2 Pb1 I1 177.79(2) . . ?
I3 Pb1 I1 87.811(19) . . ?
I2 Pb1 I3 92.64(2) . 2 ?
I3 Pb1 I3 94.259(10) . 2 ?
I1 Pb1 I3 85.40(2) . 2 ?
I2 Pb1 I4 88.27(2) . . ?
I3 Pb1 I4 179.45(2) . . ?
I1 Pb1 I4 92.61(2) . . ?
I3 Pb1 I4 86.13(2) 2 . ?
I2 Pb1 I4 86.43(2) . 2_645 ?
I3 Pb1 I4 86.62(2) . 2_645 ?
I1 Pb1 I4 95.55(2) . 2_645 ?
I3 Pb1 I4 178.74(2) 2 2_645 ?
I4 Pb1 I4 92.986(9) . 2_645 ?
Pb1 I3 Pb1 158.50(3) . 2_545 ?
Pb1 I4 Pb1 159.09(3) . 2_655 ?
C7 N1 H1A 109.5 . . ?
C7 N1 H1B 109.5 . . ?
H1A N1 H1B 109.5 . . ?
C7 N1 H1C 109.5 . . ?
H1A N1 H1C 109.5 . . ?
H1B N1 H1C 109.5 . . ?
F1 C1 C6 118.8(11) . . ?
F1 C1 C2 119.3(10) . . ?
C6 C1 C2 121.9(10) . . ?
C1 C2 C3 119.4(10) . . ?
C1 C2 H2A 120.3 . . ?
C3 C2 H2A 120.3 . . ?
C4 C3 C2 120.0(12) . . ?
C4 C3 H3A 120.0 . . ?
C2 C3 H3A 120.0 . . ?
C5 C4 C3 118.5(10) . . ?
C5 C4 C7 121.6(10) . . ?
C3 C4 C7 119.9(11) . . ?
C4 C5 C6 122.2(11) . . ?
C4 C5 H5A 118.9 . . ?
C6 C5 H5A 118.9 . . ?
C1 C6 C5 118.0(11) . . ?
C1 C6 H6A 121.0 . . ?
C5 C6 H6A 121.0 . . ?
C4 C7 N1 111.5(8) . . ?
C4 C7 H7A 109.3 . . ?
N1 C7 H7A 109.3 . . ?
C4 C7 H7B 109.3 . . ?
N1 C7 H7B 109.3 . . ?
H7A C7 H7B 108.0 . . ?
C14 N2 H2B 109.5 . . ?
C14 N2 H2C 109.5 . . ?
H2B N2 H2C 109.5 . . ?
C14 N2 H2D 109.5 . . ?
H2B N2 H2D 109.5 . . ?
H2C N2 H2D 109.5 . . ?
F2 C8 C9 118.5(11) . . ?
F2 C8 C13 117.9(11) . . ?
C9 C8 C13 123.5(10) . . ?
C8 C9 C10 116.4(10) . . ?
C8 C9 H9A 121.8 . . ?
C10 C9 H9A 121.8 . . ?
C11 C10 C9 123.3(10) . . ?
C11 C10 H10A 118.4 . . ?
C9 C10 H10A 118.4 . . ?
C10 C11 C12 119.2(10) . . ?
C10 C11 C14 121.7(9) . . ?
C12 C11 C14 118.9(10) . . ?
C11 C12 C13 119.3(11) . . ?
C11 C12 H12A 120.3 . . ?
C13 C12 H12A 120.3 . . ?
C8 C13 C12 118.2(10) . . ?
C8 C13 H13A 120.9 . . ?
C12 C13 H13A 120.9 . . ?
N2 C14 C11 112.8(8) . . ?
N2 C14 H14A 109.0 . . ?
C11 C14 H14A 109.0 . . ?
N2 C14 H14B 109.0 . . ?
C11 C14 H14B 109.0 . . ?
H14A C14 H14B 107.8 . . ?

loop_
_geom_bond_atom_site_label_1
_geom_bond_atom_site_label_2
_geom_bond_distance
_geom_bond_site_symmetry_2
_geom_bond_publ_flag
Pb1 I2 3.1132(7) . ?
Pb1 I3 3.2111(8) . ?
Pb1 I1 3.2387(7) . ?
Pb1 I3 3.2408(8) 2 ?
Pb1 I4 3.2500(8) . ?
Pb1 I4 3.2639(8) 2_645 ?
F1 C1 1.352(11) . ?
N1 C7 1.514(13) . ?
N1 H1A 0.9100 . ?
N1 H1B 0.9100 . ?
N1 H1C 0.9100 . ?
C1 C6 1.361(15) . ?
C1 C2 1.366(15) . ?
C2 C3 1.388(14) . ?
C2 H2A 0.9500 . ?
C3 C4 1.386(15) . ?
C3 H3A 0.9500 . ?
C4 C5 1.370(17) . ?
C4 C7 1.497(14) . ?
C5 C6 1.385(14) . ?
C5 H5A 0.9500 . ?
C6 H6A 0.9500 . ?
C7 H7A 0.9900 . ?
C7 H7B 0.9900 . ?
F2 C8 1.352(11) . ?
N2 C14 1.485(13) . ?
N2 H2B 0.9100 . ?
N2 H2C 0.9100 . ?
N2 H2D 0.9100 . ?
C8 C9 1.365(14) . ?
C8 C13 1.369(17) . ?
C9 C10 1.398(14) . ?
C9 H9A 0.9500 . ?
C10 C11 1.337(14) . ?
C10 H10A 0.9500 . ?
C11 C12 1.404(13) . ?
C11 C14 1.510(14) . ?
C12 C13 1.407(15) . ?
C12 H12A 0.9500 . ?
C13 H13A 0.9500 . ?
C14 H14A 0.9900 . ?
C14 H14B 0.9900 . ?

loop_
_geom_torsion_atom_site_label_1
_geom_torsion_atom_site_label_2
_geom_torsion_atom_site_label_3
_geom_torsion_atom_site_label_4
_geom_torsion
_geom_torsion_site_symmetry_1
_geom_torsion_site_symmetry_2
_geom_torsion_site_symmetry_3
_geom_torsion_site_symmetry_4
_geom_torsion_publ_flag
F1 C1 C2 C3 -179.0(9) . . . . ?
C6 C1 C2 C3 0.7(17) . . . . ?
C1 C2 C3 C4 -0.3(16) . . . . ?
C2 C3 C4 C5 -0.2(16) . . . . ?
C2 C3 C4 C7 -178.8(9) . . . . ?
C3 C4 C5 C6 0.3(17) . . . . ?
C7 C4 C5 C6 178.9(10) . . . . ?
F1 C1 C6 C5 179.1(9) . . . . ?
C2 C1 C6 C5 -0.7(17) . . . . ?
C4 C5 C6 C1 0.2(18) . . . . ?
C5 C4 C7 N1 93.9(13) . . . . ?
C3 C4 C7 N1 -87.5(12) . . . . ?
F2 C8 C9 C10 177.9(10) . . . . ?
C13 C8 C9 C10 -1.3(18) . . . . ?
C8 C9 C10 C11 2.2(17) . . . . ?
C9 C10 C11 C12 -3.5(17) . . . . ?
C9 C10 C11 C14 -178.5(10) . . . . ?
C10 C11 C12 C13 3.7(16) . . . . ?
C14 C11 C12 C13 178.9(10) . . . . ?
F2 C8 C13 C12 -177.5(10) . . . . ?
C9 C8 C13 C12 1.7(19) . . . . ?
C11 C12 C13 C8 -2.9(17) . . . . ?
C10 C11 C14 N2 67.9(14) . . . . ?
C12 C11 C14 N2 -107.1(11) . . . . ?
